data_9017467
loop_
_publ_author_name
'Chukanov, N. V.'
'Aksenov, S. M.'
'Pekov, I. V.'
'Ternes, B.'
'Schuller, W.'
'Belakovskiy, D. I.'
'Van, K. V.'
'Blass, G.'

_publ_section_title
;
 Ferroindialite (Fe2+,Mg)2Al4Si5O18, a new beryl-group mineral from the Eifel
 volcanic region, Germany
;
_journal_name_full 'Geology of Ore Deposits'
_journal_page_first 637
_journal_page_last 643
_journal_volume 56
_journal_year 2014
_chemical_compound_source 'Caspar basalt quarry, Eifel volcanic district, Germany'
_chemical_formula_sum 'Al3.82 Fe1.39 K0.06 Mg0.85 Na0.03 O18 Si4.94'
_chemical_name_mineral Ferroindialite
_space_group_IT_number 192
_space_group_name_Hall '-P 6 2c'
_space_group_name_H-M_alt 'P 6/m c c'
_symmetry_space_group_name_H-M 'P 6/m c c'
_cell_angle_alpha 90
_cell_angle_beta 90
_cell_angle_gamma 120
_cell_length_a 9.8759
_cell_length_b 9.8759
_cell_length_c 9.3102
_cell_formula_units_Z 2
_cell_volume 786.399
_database_code_amcsd 0020462
_exptl_crystal_density_diffrn 2.665
_cod_data_source_file inputs/fixed/downloads/15/15214.cif
_cod_data_source_block 15214
_cod_original_formula_sum 'K.06 Na.03 Fe1.39 Mg.85 Al3.82 Si4.94 O18'
_cod_database_code 9017467

loop_
_space_group_symop_operation_xyz
x,y,z
-x,-x+y,1/2+z
x,x-y,1/2-z
-x+y,-x,-z
x-y,x,z
-y,-x,1/2+z
y,x,1/2-z
y,-x+y,-z
-y,x-y,z
x-y,-y,1/2+z
-x+y,y,1/2-z
x,y,-z
-x,-y,z
x,x-y,1/2+z
-x,-x+y,1/2-z
x-y,x,-z
-x+y,-x,z
y,x,1/2+z
-y,-x,1/2-z
-y,x-y,-z
y,-x+y,z
-x+y,y,1/2+z
x-y,-y,1/2-z
-x,-y,-z

loop_
_atom_site_aniso_label
_atom_site_aniso_U_11
_atom_site_aniso_U_22
_atom_site_aniso_U_33
_atom_site_aniso_U_12
_atom_site_aniso_U_13
_atom_site_aniso_U_23
K1 0.02000 0.02000 0.03000 0.01000 0.00000 0.00000
Na1 0.02000 0.02000 0.03000 0.01000 0.00000 0.00000
Fe2+1 0.00880 0.00880 0.00770 0.00440 0.00000 0.00000
Mg1 0.00880 0.00880 0.00770 0.00440 0.00000 0.00000
Al1 0.01010 0.00880 0.00810 0.00440 0.00000 0.00000
Fe3+1 0.01010 0.00880 0.00810 0.00440 0.00000 0.00000
Si1 0.01490 0.00940 0.00700 0.00780 0.00000 0.00000
Al2 0.01490 0.00940 0.00700 0.00780 0.00000 0.00000
O1 0.02900 0.03400 0.01940 0.02400 0.00000 0.00000
O2 0.01800 0.01580 0.01090 0.01080 -0.00630 -0.00360

loop_
_atom_site_label
_atom_site_fract_x
_atom_site_fract_y
_atom_site_fract_z
_atom_site_occupancy
_atom_site_U_iso_or_equiv
K1 0.00000 0.00000 0.50000 0.06000 0.02300
Na1 0.00000 0.00000 0.50000 0.03000 0.02300
Fe2+1 0.66667 0.33333 0.25000 0.57500 0.00840
Mg1 0.66667 0.33333 0.25000 0.42500 0.00840
Al1 0.50000 0.00000 0.33333 0.46000 0.00910
Fe3+1 0.50000 0.00000 0.33333 0.04000 0.00910
Si1 0.37030 0.10400 0.00000 0.82333 0.00970
Al2 0.37030 0.10400 0.00000 0.17667 0.00970
O1 0.31240 0.23200 0.00000 1.00000 0.02380
O2 0.48210 0.13260 0.14520 1.00000 0.01390

loop_
_cod_related_entry_id
_cod_related_entry_database
_cod_related_entry_code
1 AMCSD 0020462
